data_7025031
loop_
_publ_author_name
'Ma, Mengtao'
'Lu, Ruifeng'
'Pullarkat, Sumod A.'
'Deng, Weiqiao'
'Leung, Pak-Hing'

_publ_section_title
;
 Steric effects on the control of endo/exo-selectivity in the asymmetric
 cycloaddition reaction of 3,4-dimethyl-1-phenylarsole.
;
_journal_issue 23
_journal_name_full 'Dalton transactions (Cambridge, England : 2003)'
_journal_page_first 5453
_journal_page_last 5461
_journal_paper_doi 10.1039/b924613d
_journal_volume 39
_journal_year 2010
_chemical_absolute_configuration ad
_chemical_formula_moiety 'C27 H28 As I2 P Pd'
_chemical_formula_sum 'C27 H28 As I2 P Pd'
_chemical_formula_weight 818.58
_chemical_name_systematic
;
?
;
_space_group_IT_number 19
_symmetry_cell_setting orthorhombic
_symmetry_space_group_name_Hall 'P 2ac 2ab'
_symmetry_space_group_name_H-M 'P 21 21 21'
_atom_sites_solution_hydrogens geom
_atom_sites_solution_primary direct
_atom_sites_solution_secondary difmap
_audit_creation_method SHELXL-97
_cell_angle_alpha 90.00
_cell_angle_beta 90.00
_cell_angle_gamma 90.00
_cell_formula_units_Z 4
_cell_length_a 10.3021(4)
_cell_length_b 14.7810(7)
_cell_length_c 18.3942(8)
_cell_measurement_reflns_used 6877
_cell_measurement_temperature 173(2)
_cell_measurement_theta_max 30.41
_cell_measurement_theta_min 2.21
_cell_volume 2801.0(2)
_computing_cell_refinement 'Bruker SMART'
_computing_data_collection 'Bruker SMART'
_computing_data_reduction 'Bruker SAINT'
_computing_molecular_graphics 'Bruker SHELXTL'
_computing_publication_material 'Bruker SHELXTL'
_computing_structure_refinement 'SHELXL-97 (Sheldrick, 1997)'
_computing_structure_solution 'SHELXS-97 (Sheldrick, 1990)'
_diffrn_ambient_temperature 173(2)
_diffrn_measured_fraction_theta_full 0.999
_diffrn_measured_fraction_theta_max 0.999
_diffrn_measurement_device_type 'CCD area detector'
_diffrn_measurement_method 'phi and omega scans'
_diffrn_radiation_monochromator graphite
_diffrn_radiation_source 'fine-focus sealed tube'
_diffrn_radiation_type MoK\a
_diffrn_radiation_wavelength 0.71073
_diffrn_reflns_av_R_equivalents 0.0406
_diffrn_reflns_av_sigmaI/netI 0.0388
_diffrn_reflns_limit_h_max 14
_diffrn_reflns_limit_h_min -12
_diffrn_reflns_limit_k_max 21
_diffrn_reflns_limit_k_min -21
_diffrn_reflns_limit_l_max 26
_diffrn_reflns_limit_l_min -26
_diffrn_reflns_number 37334
_diffrn_reflns_theta_full 30.51
_diffrn_reflns_theta_max 30.51
_diffrn_reflns_theta_min 1.77
_exptl_absorpt_coefficient_mu 4.110
_exptl_absorpt_correction_T_max 0.7906
_exptl_absorpt_correction_T_min 0.4650
_exptl_absorpt_correction_type multi-scan
_exptl_absorpt_process_details sadabs
_exptl_crystal_colour brown
_exptl_crystal_density_diffrn 1.941
_exptl_crystal_density_method 'not measured'
_exptl_crystal_description prism
_exptl_crystal_F_000 1560
_exptl_crystal_size_max 0.22
_exptl_crystal_size_mid 0.12
_exptl_crystal_size_min 0.06
_refine_diff_density_max 1.697
_refine_diff_density_min -2.311
_refine_diff_density_rms 0.323
_refine_ls_abs_structure_details 'Flack H D (1983), Acta Cryst. A39, 876-881'
_refine_ls_abs_structure_Flack 0.027(14)
_refine_ls_extinction_method none
_refine_ls_goodness_of_fit_ref 1.149
_refine_ls_hydrogen_treatment constr
_refine_ls_matrix_type full
_refine_ls_number_parameters 292
_refine_ls_number_reflns 8543
_refine_ls_number_restraints 0
_refine_ls_restrained_S_all 1.149
_refine_ls_R_factor_all 0.0421
_refine_ls_R_factor_gt 0.0363
_refine_ls_shift/su_max 0.003
_refine_ls_shift/su_mean 0.000
_refine_ls_structure_factor_coef Fsqd
_refine_ls_weighting_details 'calc w=1/[\s^2^(Fo^2^)+(0.0463P)^2^+5.0778P] where P=(Fo^2^+2Fc^2^)/3'
_refine_ls_weighting_scheme calc
_refine_ls_wR_factor_gt 0.0917
_refine_ls_wR_factor_ref 0.1026
_reflns_number_gt 7699
_reflns_number_total 8543
_reflns_threshold_expression >2sigma(I)
_cod_data_source_file b924613d.txt
_cod_data_source_block leung259
_cod_depositor_comments
;
The following automatic conversions were performed:

'_symmetry_cell_setting' value 'Orthorhombic' changed to
'orthorhombic' according to
/home/saulius/struct/CIF-dictionaries/cif_core.dic dictionary named
'cif_core.dic' version 2.4.2 from 2011-04-26.

Automatic conversion script
Id: cif_fix_values 1891 2012-01-12 08:04:46Z andrius 
;
_cod_original_sg_symbol_H-M P2(1)2(1)2(1)
_cod_database_code 7025031

loop_
_symmetry_equiv_pos_as_xyz
'x, y, z'
'-x+1/2, -y, z+1/2'
'-x, y+1/2, -z+1/2'
'x+1/2, -y+1/2, -z'

loop_
_atom_site_label
_atom_site_type_symbol
_atom_site_fract_x
_atom_site_fract_y
_atom_site_fract_z
_atom_site_U_iso_or_equiv
_atom_site_adp_type
_atom_site_occupancy
_atom_site_symmetry_multiplicity
_atom_site_calc_flag
_atom_site_refinement_flags
Pd1 Pd 0.28788(4) 0.64689(3) 1.00932(2) 0.02015(8) Uani 1 1 d .
As1 As 0.26144(5) 0.72467(3) 0.89869(3) 0.02032(11) Uani 1 1 d .
I1 I 0.22677(5) 0.79923(3) 1.07545(2) 0.03684(11) Uani 1 1 d .
I2 I 0.32126(4) 0.55526(3) 1.131522(19) 0.02882(9) Uani 1 1 d .
P1 P 0.31252(14) 0.52394(9) 0.93506(7) 0.0200(2) Uani 1 1 d .
C1 C 0.2984(5) 0.8491(3) 0.8753(3) 0.0202(9) Uani 1 1 d .
C2 C 0.4254(6) 0.8801(4) 0.8683(3) 0.0278(11) Uani 1 1 d .
H2 H 0.4961 0.8404 0.8773 0.033 Uiso 1 1 calc R
C3 C 0.4483(6) 0.9690(4) 0.8482(4) 0.0317(13) Uani 1 1 d .
H3 H 0.5348 0.9903 0.8431 0.038 Uiso 1 1 calc R
C4 C 0.3436(6) 1.0276(4) 0.8354(3) 0.0288(12) Uani 1 1 d .
H4 H 0.3592 1.0884 0.8210 0.035 Uiso 1 1 calc R
C5 C 0.2191(6) 0.9970(4) 0.8436(3) 0.0292(12) Uani 1 1 d .
H5 H 0.1486 1.0373 0.8359 0.035 Uiso 1 1 calc R
C6 C 0.1944(6) 0.9079(4) 0.8631(3) 0.0268(11) Uani 1 1 d .
H6 H 0.1076 0.8871 0.8680 0.032 Uiso 1 1 calc R
C7 C 0.0995(6) 0.6946(4) 0.8473(3) 0.0229(10) Uani 1 1 d .
H7 H 0.0197 0.7260 0.8653 0.028 Uiso 1 1 calc R
C8 C 0.1377(6) 0.7154(4) 0.7694(3) 0.0249(11) Uani 1 1 d .
C9 C 0.0377(7) 0.7568(4) 0.7194(3) 0.0347(14) Uani 1 1 d .
H9A H 0.0671 0.7515 0.6689 0.052 Uiso 1 1 calc R
H9B H 0.0262 0.8208 0.7316 0.052 Uiso 1 1 calc R
H9C H -0.0452 0.7250 0.7251 0.052 Uiso 1 1 calc R
C10 C 0.2580(6) 0.6870(3) 0.7537(3) 0.0235(10) Uani 1 1 d .
C11 C 0.3268(7) 0.6902(4) 0.6818(3) 0.0319(13) Uani 1 1 d .
H11A H 0.3402 0.6285 0.6638 0.048 Uiso 1 1 calc R
H11B H 0.4110 0.7202 0.6877 0.048 Uiso 1 1 calc R
H11C H 0.2741 0.7241 0.6467 0.048 Uiso 1 1 calc R
C12 C 0.3216(6) 0.6446(3) 0.8189(3) 0.0223(10) Uani 1 1 d .
H12 H 0.4178 0.6372 0.8153 0.027 Uiso 1 1 calc R
C13 C 0.2471(5) 0.5596(3) 0.8455(3) 0.0210(9) Uani 1 1 d .
H13 H 0.2534 0.5094 0.8092 0.025 Uiso 1 1 calc R
C14 C 0.1015(6) 0.5890(4) 0.8574(3) 0.0231(10) Uani 1 1 d .
H14 H 0.0767 0.5748 0.9087 0.028 Uiso 1 1 calc R
C15 C 0.0079(6) 0.5398(4) 0.8065(4) 0.0305(12) Uani 1 1 d .
H15A H 0.0297 0.5541 0.7560 0.046 Uiso 1 1 calc R
H15B H -0.0812 0.5593 0.8168 0.046 Uiso 1 1 calc R
H15C H 0.0151 0.4744 0.8142 0.046 Uiso 1 1 calc R
C16 C 0.2182(6) 0.4219(3) 0.9560(3) 0.0239(10) Uani 1 1 d .
C17 C 0.1050(6) 0.4276(4) 0.9982(3) 0.0262(11) Uani 1 1 d .
H17 H 0.0795 0.4839 1.0186 0.031 Uiso 1 1 calc R
C18 C 0.0307(6) 0.3512(4) 1.0101(3) 0.0310(12) Uani 1 1 d .
H18 H -0.0462 0.3550 1.0384 0.037 Uiso 1 1 calc R
C19 C 0.0686(7) 0.2683(4) 0.9803(4) 0.0352(14) Uani 1 1 d .
H19 H 0.0168 0.2159 0.9879 0.042 Uiso 1 1 calc R
C20 C 0.1793(7) 0.2625(4) 0.9407(4) 0.0373(14) Uani 1 1 d .
H20 H 0.2055 0.2055 0.9220 0.045 Uiso 1 1 calc R
C21 C 0.2557(6) 0.3385(4) 0.9269(3) 0.0286(11) Uani 1 1 d .
H21 H 0.3320 0.3337 0.8981 0.034 Uiso 1 1 calc R
C22 C 0.4778(5) 0.4851(3) 0.9190(3) 0.0218(10) Uani 1 1 d .
C23 C 0.5202(6) 0.4554(4) 0.8506(3) 0.0305(12) Uani 1 1 d .
H23 H 0.4617 0.4563 0.8107 0.037 Uiso 1 1 calc R
C24 C 0.6455(7) 0.4249(5) 0.8403(4) 0.0381(16) Uani 1 1 d .
H24 H 0.6725 0.4038 0.7939 0.046 Uiso 1 1 calc R
C25 C 0.7321(6) 0.4253(4) 0.8985(3) 0.0310(12) Uani 1 1 d .
H25 H 0.8187 0.4050 0.8918 0.037 Uiso 1 1 calc R
C26 C 0.6919(6) 0.4552(4) 0.9658(3) 0.0327(13) Uani 1 1 d .
H26 H 0.7507 0.4552 1.0055 0.039 Uiso 1 1 calc R
C27 C 0.5654(6) 0.4853(4) 0.9755(3) 0.0269(11) Uani 1 1 d .
H27 H 0.5389 0.5064 1.0219 0.032 Uiso 1 1 calc R

loop_
_atom_site_aniso_label
_atom_site_aniso_U_11
_atom_site_aniso_U_22
_atom_site_aniso_U_33
_atom_site_aniso_U_23
_atom_site_aniso_U_13
_atom_site_aniso_U_12
Pd1 0.02501(19) 0.01753(16) 0.01792(15) -0.00045(13) -0.00129(14) 0.00003(14)
As1 0.0253(3) 0.0163(2) 0.0193(2) 0.00029(17) -0.0008(2) 0.00018(19)
I1 0.0506(3) 0.02411(17) 0.0358(2) -0.01007(14) 0.00060(18) 0.00328(17)
I2 0.02672(18) 0.03647(19) 0.02328(15) 0.00873(14) -0.00237(13) -0.00295(15)
P1 0.0255(7) 0.0154(5) 0.0191(5) 0.0008(4) 0.0009(5) 0.0001(5)
C1 0.021(2) 0.018(2) 0.022(2) 0.0027(17) -0.0033(18) 0.0020(19)
C2 0.023(3) 0.028(3) 0.032(3) 0.002(2) -0.002(2) 0.004(2)
C3 0.023(3) 0.032(3) 0.040(3) 0.000(3) 0.002(2) -0.005(2)
C4 0.038(3) 0.017(2) 0.031(3) 0.001(2) -0.002(2) -0.003(2)
C5 0.036(3) 0.027(3) 0.025(2) -0.001(2) -0.004(2) 0.007(2)
C6 0.023(3) 0.028(3) 0.030(3) -0.005(2) 0.000(2) 0.003(2)
C7 0.026(3) 0.023(2) 0.020(2) -0.0011(19) 0.0011(19) 0.005(2)
C8 0.032(3) 0.020(2) 0.022(2) 0.0013(19) -0.005(2) 0.002(2)
C9 0.036(3) 0.036(3) 0.033(3) 0.007(3) -0.008(3) 0.005(3)
C10 0.031(3) 0.018(2) 0.022(2) -0.0003(17) -0.001(2) 0.003(2)
C11 0.047(4) 0.024(3) 0.024(2) 0.002(2) 0.009(3) 0.006(3)
C12 0.024(2) 0.019(2) 0.024(2) -0.0031(19) 0.0011(19) -0.001(2)
C13 0.026(3) 0.016(2) 0.021(2) 0.0012(17) 0.0039(18) 0.0024(19)
C14 0.026(3) 0.025(3) 0.018(2) -0.0004(19) -0.0011(19) -0.001(2)
C15 0.021(3) 0.026(3) 0.044(3) -0.004(3) -0.005(2) -0.006(2)
C16 0.034(3) 0.021(2) 0.017(2) 0.0041(17) -0.001(2) 0.002(2)
C17 0.033(3) 0.021(2) 0.025(2) 0.000(2) 0.000(2) 0.000(2)
C18 0.029(3) 0.031(3) 0.033(3) 0.005(3) 0.002(2) -0.003(2)
C19 0.036(3) 0.026(3) 0.043(3) 0.006(3) -0.001(3) -0.007(3)
C20 0.042(4) 0.018(3) 0.053(4) -0.004(3) -0.004(3) -0.001(3)
C21 0.031(3) 0.024(3) 0.031(3) 0.000(2) 0.001(2) -0.001(2)
C22 0.024(3) 0.012(2) 0.030(3) 0.0022(19) 0.004(2) 0.0016(18)
C23 0.033(3) 0.034(3) 0.025(3) 0.003(2) 0.002(2) 0.007(3)
C24 0.043(4) 0.036(3) 0.036(3) 0.010(3) 0.018(3) 0.009(3)
C25 0.028(3) 0.026(3) 0.039(3) 0.002(2) 0.005(3) 0.009(2)
C26 0.026(3) 0.032(3) 0.040(3) -0.002(2) -0.004(2) 0.002(2)
C27 0.020(3) 0.024(3) 0.036(3) 0.001(2) 0.000(2) 0.000(2)

loop_
_atom_type_symbol
_atom_type_description
_atom_type_scat_dispersion_real
_atom_type_scat_dispersion_imag
_atom_type_scat_source
C C 0.0033 0.0016 'International Tables Vol C Tables 4.2.6.8 and 6.1.1.4'
H H 0.0000 0.0000 'International Tables Vol C Tables 4.2.6.8 and 6.1.1.4'
P P 0.1023 0.0942 'International Tables Vol C Tables 4.2.6.8 and 6.1.1.4'
As As 0.0499 2.0058 'International Tables Vol C Tables 4.2.6.8 and 6.1.1.4'
Pd Pd -0.9988 1.0072 'International Tables Vol C Tables 4.2.6.8 and 6.1.1.4'
I I -0.4742 1.8119 'International Tables Vol C Tables 4.2.6.8 and 6.1.1.4'

loop_
_geom_angle_atom_site_label_1
_geom_angle_atom_site_label_2
_geom_angle_atom_site_label_3
_geom_angle
P1 Pd1 As1 83.37(4)
P1 Pd1 I1 168.76(4)
As1 Pd1 I1 87.36(2)
P1 Pd1 I2 94.95(4)
As1 Pd1 I2 178.21(2)
I1 Pd1 I2 94.376(18)
C1 As1 C7 106.0(2)
C1 As1 C12 110.1(2)
C7 As1 C12 77.0(2)
C1 As1 Pd1 129.52(15)
C7 As1 Pd1 113.77(16)
C12 As1 Pd1 108.17(15)
C22 P1 C16 105.7(2)
C22 P1 C13 106.6(2)
C16 P1 C13 103.2(2)
C22 P1 Pd1 116.80(18)
C16 P1 Pd1 117.95(17)
C13 P1 Pd1 105.33(16)
C2 C1 C6 120.1(5)
C2 C1 As1 121.3(4)
C6 C1 As1 118.6(4)
C3 C2 C1 119.8(5)
C2 C3 C4 120.0(6)
C5 C4 C3 119.9(5)
C4 C5 C6 120.9(5)
C5 C6 C1 119.4(5)
C8 C7 C14 108.0(4)
C8 C7 As1 100.8(4)
C14 C7 As1 99.0(4)
C10 C8 C9 128.7(5)
C10 C8 C7 112.4(5)
C9 C8 C7 118.7(5)
C8 C10 C11 128.1(5)
C8 C10 C12 111.2(5)
C11 C10 C12 120.7(5)
C10 C12 C13 112.0(4)
C10 C12 As1 101.8(3)
C13 C12 As1 95.5(3)
C12 C13 C14 106.9(4)
C12 C13 P1 109.3(4)
C14 C13 P1 107.5(3)
C15 C14 C7 113.1(5)
C15 C14 C13 112.6(4)
C7 C14 C13 105.7(4)
C21 C16 C17 119.6(5)
C21 C16 P1 119.8(4)
C17 C16 P1 120.4(4)
C18 C17 C16 119.9(5)
C17 C18 C19 120.0(6)
C20 C19 C18 120.0(6)
C19 C20 C21 121.5(6)
C20 C21 C16 118.9(6)
C27 C22 C23 118.2(5)
C27 C22 P1 119.4(4)
C23 C22 P1 122.3(4)
C24 C23 C22 121.1(6)
C23 C24 C25 119.5(6)
C26 C25 C24 119.9(6)
C25 C26 C27 120.0(6)
C22 C27 C26 121.2(6)

loop_
_geom_bond_atom_site_label_1
_geom_bond_atom_site_label_2
_geom_bond_distance
Pd1 P1 2.2875(13)
Pd1 As1 2.3532(6)
Pd1 I1 2.6357(5)
Pd1 I2 2.6466(5)
As1 C1 1.927(5)
As1 C7 1.968(6)
As1 C12 1.985(5)
P1 C22 1.821(6)
P1 C16 1.835(6)
P1 C13 1.857(5)
C1 C2 1.392(8)
C1 C6 1.398(7)
C2 C3 1.386(9)
C3 C4 1.403(9)
C4 C5 1.369(9)
C5 C6 1.388(8)
C7 C8 1.517(7)
C7 C14 1.572(8)
C8 C10 1.340(8)
C8 C9 1.512(8)
C10 C11 1.502(7)
C10 C12 1.504(7)
C12 C13 1.551(7)
C13 C14 1.578(8)
C14 C15 1.528(8)
C16 C21 1.398(7)
C16 C17 1.403(8)
C17 C18 1.382(8)
C18 C19 1.397(9)
C19 C20 1.357(10)
C20 C21 1.395(9)
C22 C27 1.375(8)
C22 C23 1.403(8)
C23 C24 1.380(9)
C24 C25 1.393(10)
C25 C26 1.378(9)
C26 C27 1.388(8)
